data_2007714
loop_
_publ_author_name
'Brady, Fiona'
'Gallagher, John F.'
'Kenny, Peter T. M.'

_publ_section_title
;
 O---H&#x00B7;&#x00B7;&#x00B7;O, C---H&#x00B7;&#x00B7;&#x00B7;O and
 C---H&#x00B7;&#x00B7;&#x00B7;\p~arene~ Intermolecular Interactions in
 (2<i>R</i>/2<i>S</i>)-2-(1-oxo-1,3-dihydroisoindol-2-yl)-3-phenylpropanoic
 Acid
;
_journal_issue 10
_journal_name_full 'Acta Crystallographica Section C'
_journal_page_first 1523
_journal_page_last 1525
_journal_paper_doi 10.1107/S0108270198005678
_journal_volume 54
_journal_year 1998
_chemical_formula_moiety 'C17 H15 N O3'
_chemical_formula_sum 'C17 H15 N O3'
_chemical_formula_weight 281.30
_chemical_name_systematic
;
(2R/2S)-2-(1-oxo-1,3-dihydro-2H-isoindol-2-yl)-3-phenylpropanoic acid
;
_space_group_IT_number 61
_symmetry_cell_setting orthorhombic
_symmetry_space_group_name_Hall '-P 2ac 2ab'
_symmetry_space_group_name_H-M 'P b c a'
_cell_angle_alpha 90
_cell_angle_beta 90
_cell_angle_gamma 90
_cell_formula_units_Z 8
_cell_length_a 11.4712(8)
_cell_length_b 12.3457(8)
_cell_length_c 20.582(2)
_cell_measurement_reflns_used 25
_cell_measurement_temperature 294.0(10)
_cell_measurement_theta_max 19.33
_cell_measurement_theta_min 9.55
_cell_volume 2914.8(4)
_computing_cell_refinement 'SET4 and CELDIM in CAD-4-PC Software'
_computing_data_collection 'CAD-4-PC Software (Enraf-Nonius, 1992)'
_computing_data_reduction 'DATRD2 in NRCVAX96 (Gabe et al., 1989)'
_computing_molecular_graphics 'NRCVAX96, ORTEPII (Johnson, 1976) and PLUTON (Spek, 1997b)'
_computing_publication_material 'NRCVAX96, SHELXL97 and WordPerfect macro PRPCIF97 (Ferguson, 1997)'
_computing_structure_refinement 'NRCVAX96 and SHELXL97 (Sheldrick, 1997b)'
_computing_structure_solution 'SHELXS97 (Sheldrick, 1997a)'
_diffrn_ambient_temperature 294.0(10)
_diffrn_measured_fraction_theta_full 1.00
_diffrn_measured_fraction_theta_max 1.00
_diffrn_measurement_device 'Enraf-Nonius CAD-4'
_diffrn_measurement_method \w-2\q
_diffrn_radiation_monochromator graphite
_diffrn_radiation_source 'X-ray tube'
_diffrn_radiation_type MoK\a
_diffrn_radiation_wavelength 0.7107
_diffrn_reflns_av_R_equivalents 0.013
_diffrn_reflns_av_sigmaI/netI 0.034
_diffrn_reflns_limit_h_max 13
_diffrn_reflns_limit_h_min 0
_diffrn_reflns_limit_k_max 14
_diffrn_reflns_limit_k_min 0
_diffrn_reflns_limit_l_max 24
_diffrn_reflns_limit_l_min -24
_diffrn_reflns_number 5641
_diffrn_reflns_theta_full 25.0
_diffrn_reflns_theta_max 25
_diffrn_reflns_theta_min 2.0
_diffrn_standards_decay_% none
_diffrn_standards_interval_time 120
_diffrn_standards_number 3
_exptl_absorpt_coefficient_mu 0.088
_exptl_absorpt_correction_type none
_exptl_crystal_colour colourless
_exptl_crystal_density_diffrn 1.282
_exptl_crystal_density_method 'not measured'
_exptl_crystal_description block
_exptl_crystal_F_000 1184
_exptl_crystal_size_max 0.43
_exptl_crystal_size_mid 0.38
_exptl_crystal_size_min 0.15
_refine_diff_density_max 0.138
_refine_diff_density_min -0.128
_refine_ls_extinction_coef 0.0040(6)
_refine_ls_extinction_method SHELXL97
_refine_ls_goodness_of_fit_ref 1.013
_refine_ls_hydrogen_treatment 'H atoms riding'
_refine_ls_matrix_type full
_refine_ls_number_parameters 191
_refine_ls_number_reflns 2558
_refine_ls_number_restraints 0
_refine_ls_restrained_S_all 1.013
_refine_ls_R_factor_all 0.085
_refine_ls_R_factor_gt 0.041
_refine_ls_shift/su_max 0.001
_refine_ls_shift/su_mean 0.000
_refine_ls_structure_factor_coef Fsqd
_refine_ls_weighting_details 'w = 1/[\s^2^(Fo^2^)+(0.0436P)^2^+0.3708P] where P = (Fo^2^+2Fc^2^)/3'
_refine_ls_weighting_scheme calc
_refine_ls_wR_factor_ref 0.098
_reflns_number_gt 1620
_reflns_number_total 2558
_reflns_threshold_expression I>2\s(I)
_cod_data_source_file cf1250.cif
_cod_data_source_block 9747
_cod_depositor_comments
;
The following automatic conversions were performed:

'_refine_ls_weighting_scheme' value 'calc w =
1/[\s^2^(Fo^2^)+(0.0436P)^2^+0.3708P] where P = (Fo^2^+2Fc^2^)/3' was
changed to 'calc'. New tag '_refine_ls_weighting_details' was
created. The value of the new tag was set to 'w =
1/[\s^2^(Fo^2^)+(0.0436P)^2^+0.3708P] where P = (Fo^2^+2Fc^2^)/3'.

Automatic conversion script
Id: cif_fix_values 3143 2015-03-26 13:38:13Z robertas 
;
_cod_original_cell_volume 2914.9(4)
_cod_database_code 2007714
_cod_database_fobs_code 2007714

loop_
_symmetry_equiv_pos_as_xyz
'x, y, z'
'-x+1/2, y+1/2, z'
'x, -y+1/2, z+1/2'
'-x+1/2, -y, z+1/2'
'-x, -y, -z'
'x-1/2, -y-1/2, -z'
'-x, y-1/2, -z-1/2'
'x-1/2, y, -z-1/2'

loop_
_atom_site_label
_atom_site_fract_x
_atom_site_fract_y
_atom_site_fract_z
_atom_site_U_iso_or_equiv
_atom_site_adp_type
_atom_site_calc_flag
_atom_site_refinement_flags
_atom_site_occupancy
_atom_site_disorder_assembly
_atom_site_disorder_group
_atom_site_type_symbol
O1 0.16414(12) 0.00346(11) 0.38974(7) 0.0613(4) Uani d . 1 . . O
O2 0.13967(15) -0.06021(13) 0.48943(7) 0.0773(5) Uani d . 1 . . O
O3 0.19898(11) -0.33778(9) 0.42677(6) 0.0503(4) Uani d . 1 . . O
N1 0.03254(12) -0.24172(11) 0.44736(7) 0.0420(4) Uani d . 1 . . N
C1 0.12387(17) -0.06662(15) 0.43221(9) 0.0470(5) Uani d . 1 . . C
C2 0.05603(16) -0.15754(13) 0.39990(9) 0.0430(5) Uani d . 1 . . C
C3 0.11119(16) -0.32061(13) 0.46025(9) 0.0398(4) Uani d . 1 . . C
C4 0.07249(16) -0.37439(14) 0.52015(9) 0.0414(4) Uani d . 1 . . C
C5 0.12009(18) -0.46210(14) 0.55279(9) 0.0496(5) Uani d . 1 . . C
C6 0.0662(2) -0.49461(17) 0.60953(10) 0.0608(6) Uani d . 1 . . C
C7 -0.0310(2) -0.44085(18) 0.63261(10) 0.0654(6) Uani d . 1 . . C
C8 -0.07831(19) -0.35375(17) 0.59995(10) 0.0601(6) Uani d . 1 . . C
C9 -0.02481(16) -0.32081(14) 0.54310(9) 0.0452(5) Uani d . 1 . . C
C10 -0.05650(17) -0.23160(15) 0.49754(9) 0.0521(5) Uani d . 1 . . C
C11 -0.11913(18) -0.20303(16) 0.32921(9) 0.0507(5) Uani d . 1 . . C
C12 -0.0697(2) -0.24955(18) 0.27464(10) 0.0666(6) Uani d . 1 . . C
C13 -0.1273(3) -0.3279(2) 0.24056(11) 0.0813(8) Uani d . 1 . . C
C14 -0.2346(3) -0.3615(2) 0.25881(13) 0.0889(8) Uani d . 1 . . C
C15 -0.2856(2) -0.3177(2) 0.31242(14) 0.0892(8) Uani d . 1 . . C
C16 -0.22829(19) -0.2380(2) 0.34753(12) 0.0714(7) Uani d . 1 . . C
C21 -0.05459(17) -0.11627(16) 0.36643(10) 0.0531(5) Uani d . 1 . . C
H1 0.2111 0.0486 0.4090 0.074 Uiso d . 1 . . H
H2 0.1062 -0.1890 0.3663 0.052 Uiso calc R 1 . . H
H5 0.1858 -0.4977 0.5371 0.059 Uiso calc R 1 . . H
H6 0.0956 -0.5534 0.6325 0.073 Uiso calc R 1 . . H
H7 -0.0653 -0.4639 0.6711 0.078 Uiso calc R 1 . . H
H8 -0.1441 -0.3183 0.6157 0.072 Uiso calc R 1 . . H
H10A -0.1340 -0.2419 0.4798 0.062 Uiso calc R 1 . . H
H10B -0.0526 -0.1616 0.5188 0.062 Uiso calc R 1 . . H
H12 0.0037 -0.2272 0.2610 0.080 Uiso calc R 1 . . H
H13 -0.0922 -0.3587 0.2042 0.098 Uiso calc R 1 . . H
H14 -0.2734 -0.4143 0.2349 0.107 Uiso calc R 1 . . H
H15 -0.3589 -0.3413 0.3255 0.107 Uiso calc R 1 . . H
H16 -0.2640 -0.2079 0.3839 0.086 Uiso calc R 1 . . H
H21A -0.1063 -0.0861 0.3990 0.064 Uiso calc R 1 . . H
H21B -0.0337 -0.0584 0.3367 0.064 Uiso calc R 1 . . H

loop_
_atom_site_aniso_label
_atom_site_aniso_U_11
_atom_site_aniso_U_22
_atom_site_aniso_U_33
_atom_site_aniso_U_12
_atom_site_aniso_U_13
_atom_site_aniso_U_23
O1 0.0754(10) 0.0488(8) 0.0597(9) -0.0206(8) -0.0114(8) 0.0103(7)
O2 0.0997(13) 0.0809(11) 0.0512(9) -0.0422(9) -0.0060(9) -0.0025(8)
O3 0.0469(8) 0.0419(7) 0.0621(8) 0.0071(6) 0.0071(7) 0.0061(6)
N1 0.0436(9) 0.0342(8) 0.0483(9) 0.0022(7) 0.0015(8) 0.0026(7)
C1 0.0489(12) 0.0403(10) 0.0518(12) -0.0012(9) -0.0032(10) 0.0019(10)
C2 0.0481(11) 0.0323(9) 0.0486(11) 0.0019(8) -0.0038(9) 0.0020(8)
C3 0.0408(10) 0.0300(9) 0.0487(10) -0.0041(9) -0.0066(10) -0.0034(8)
C4 0.0456(11) 0.0324(9) 0.0462(10) -0.0057(9) -0.0076(9) -0.0018(8)
C5 0.0544(12) 0.0399(10) 0.0543(12) -0.0058(9) -0.0084(10) 0.0012(9)
C6 0.0784(16) 0.0482(12) 0.0559(13) -0.0101(12) -0.0142(13) 0.0085(11)
C7 0.0810(17) 0.0640(15) 0.0511(13) -0.0172(13) 0.0075(12) 0.0049(11)
C8 0.0643(14) 0.0589(13) 0.0571(13) -0.0091(11) 0.0095(11) -0.0009(11)
C9 0.0473(11) 0.0405(10) 0.0478(11) -0.0071(9) -0.0023(10) -0.0027(9)
C10 0.0498(12) 0.0465(11) 0.0600(12) 0.0039(10) 0.0060(10) -0.0004(10)
C11 0.0570(13) 0.0445(11) 0.0507(12) 0.0077(10) -0.0146(10) -0.0001(9)
C12 0.0763(15) 0.0742(15) 0.0494(12) -0.0143(14) -0.0022(11) -0.0041(11)
C13 0.104(2) 0.0873(18) 0.0528(14) -0.0119(16) -0.0110(14) -0.0182(13)
C14 0.097(2) 0.0849(18) 0.0852(19) -0.0153(17) -0.0334(17) -0.0224(16)
C15 0.0549(15) 0.099(2) 0.114(2) -0.0129(15) -0.0192(15) -0.0173(18)
C16 0.0483(14) 0.0786(16) 0.0874(16) 0.0084(13) -0.0057(12) -0.0213(13)
C21 0.0612(14) 0.0395(10) 0.0587(12) 0.0070(10) -0.0098(11) -0.0014(9)

loop_
_atom_type_symbol
_atom_type_description
_atom_type_scat_dispersion_real
_atom_type_scat_dispersion_imag
_atom_type_scat_source
C C 0.0033 0.0016 'International Tables Vol C Tables 4.2.6.8 and 6.1.1.4'
H H 0.0000 0.0000 'International Tables Vol C Tables 4.2.6.8 and 6.1.1.4'
N N 0.0061 0.0033 'International Tables Vol C Tables 4.2.6.8 and 6.1.1.4'
O O 0.0106 0.0060 'International Tables Vol C Tables 4.2.6.8 and 6.1.1.4'

loop_
_geom_angle_atom_site_label_1
_geom_angle_atom_site_label_2
_geom_angle_atom_site_label_3
_geom_angle
_geom_angle_publ_flag
C2 N1 C3 121.55(14) yes
C2 N1 C10 123.06(14) yes
C3 N1 C10 112.94(14) yes
O1 C1 O2 124.00(18) yes
O1 C1 C2 112.05(16) yes
O2 C1 C2 123.95(18) yes
N1 C2 C1 109.24(15) yes
N1 C2 C21 112.79(15) yes
C1 C2 C21 112.07(14) yes
O3 C3 N1 123.78(16) yes
O3 C3 C4 129.44(16) yes
N1 C3 C4 106.75(16) yes
C3 C4 C5 129.84(18) yes
C3 C4 C9 108.35(15) no
C4 C5 C6 117.4(2) no
C5 C6 C7 120.8(2) no
C6 C7 C8 121.6(2) no
C7 C8 C9 117.8(2) no
C4 C9 C8 120.49(18) no
C4 C9 C10 109.61(16) no
C8 C9 C10 129.88(18) yes
N1 C10 C9 102.20(14) yes
C12 C11 C16 117.7(2) no
C12 C11 C21 120.4(2) no
C16 C11 C21 121.94(19) no
C11 C12 C13 120.9(2) no
C12 C13 C14 121.0(2) no
C13 C14 C15 119.6(2) no
C14 C15 C16 120.1(3) no
C11 C16 C15 120.7(2) no
C2 C21 C11 113.48(16) no

loop_
_geom_bond_atom_site_label_1
_geom_bond_atom_site_label_2
_geom_bond_site_symmetry_2
_geom_bond_distance
_geom_bond_publ_flag
O1 C1 . 1.314(2) yes
O2 C1 . 1.194(2) yes
O3 C3 . 1.239(2) yes
N1 C2 . 1.452(2) yes
N1 C3 . 1.354(2) yes
N1 C10 . 1.458(2) yes
C1 C2 . 1.519(2) yes
C2 C21 . 1.531(3) yes
C3 C4 . 1.469(2) yes
C4 C5 . 1.386(2) no
C4 C9 . 1.381(3) no
C5 C6 . 1.381(3) no
C6 C7 . 1.381(3) no
C7 C8 . 1.379(3) no
C8 C9 . 1.382(3) no
C9 C10 . 1.491(3) yes
C11 C12 . 1.383(3) no
C11 C16 . 1.377(3) no
C11 C21 . 1.511(3) yes
C12 C13 . 1.366(3) no
C13 C14 . 1.352(3) no
C14 C15 . 1.361(3) no
C15 C16 . 1.387(3) no

loop_
_geom_hbond_atom_site_label_D
_geom_hbond_atom_site_label_H
_geom_hbond_atom_site_label_A
_geom_hbond_site_symmetry_A
_geom_hbond_distance_DH
_geom_hbond_distance_HA
_geom_hbond_distance_DA
_geom_hbond_angle_DHA
_geom_hbond_publ_flag
O1 H1 O3 2_555 0.87 1.78 2.625(2) 163 yes
C5 H5 O2 2_545 0.93 2.36 3.281(3) 171 yes
C6 H6 Cg2 5_546 0.93 2.69 3.623(2) 176 yes
C16 H16 Cg1 6_556 0.93 2.97 3.739(2) 141 yes

loop_
_geom_torsion_atom_site_label_1
_geom_torsion_atom_site_label_2
_geom_torsion_atom_site_label_3
_geom_torsion_atom_site_label_4
_geom_torsion
_geom_torsion_publ_flag
C3 N1 C2 C1 -85.15(19) no
C10 N1 C2 C1 75.8(2) no
C3 N1 C2 C21 149.53(16) no
C10 N1 C2 C21 -49.5(2) no
O2 C1 C2 N1 -9.7(3) no
O1 C1 C2 N1 169.64(15) no
O2 C1 C2 C21 116.0(2) no
O1 C1 C2 C21 -64.6(2) no
C2 N1 C3 O3 -11.6(2) no
C10 N1 C3 O3 -174.37(17) no
C2 N1 C3 C4 166.58(14) no
C10 N1 C3 C4 3.86(19) no
O3 C3 C4 C9 174.48(17) no
N1 C3 C4 C9 -3.61(18) no
O3 C3 C4 C5 -4.2(3) no
N1 C3 C4 C5 177.76(17) no
C5 C4 C9 C10 -179.19(16) no
C3 C4 C9 C10 2.0(2) no
C7 C8 C9 C4 0.3(3) no
C7 C8 C9 C10 179.12(19) no
C3 N1 C10 C9 -2.58(19) no
C2 N1 C10 C9 -165.01(15) no
C4 C9 C10 N1 0.2(2) no
C8 C9 C10 N1 -178.75(18) no
C16 C11 C21 C2 113.9(2) no
C12 C11 C21 C2 -66.6(2) no
N1 C2 C21 C11 -60.9(2) no
C1 C2 C21 C11 175.35(17) no

loop_
_cod_related_entry_id
_cod_related_entry_database
_cod_related_entry_code
1 ChemSpider 2045050
